data_7238739
loop_
_publ_author_name
'Mangalaraj, Selvaraj'
'Ramanathan, Chinnasamy Ramaraj'

_publ_section_title
;
 Construction of tetrahydro-\b-carboline skeletons via Br\/onsted acid
 activation of imide carbonyl group: syntheses of indole alkaloids
 (+-)-harmicine and (+-)-10-desbromoarborescidine-A
;
_journal_issue 33
_journal_name_full 'RSC Advances'
_journal_page_first 12665
_journal_paper_doi 10.1039/c2ra21734a
_journal_volume 2
_journal_year 2012
_chemical_formula_moiety 'C18 H20 N2 O'
_chemical_formula_sum 'C18 H20 N2 O'
_chemical_formula_weight 280.36
_chemical_melting_point 521
_chemical_name_common 2,3,4,4a,7,8,13b,13c-octahydro-1H-benzo[1,2]indolizino[8,7-b]indol-5(13H)-one
_chemical_name_systematic
;
2,3,4,4a,7,8,13b,13c-octahydro-1H-benzo[1,2]indolizino[8,7-b]indol-5(13H)-one
;
_space_group_crystal_system monoclinic
_space_group_IT_number 14
_space_group_name_Hall '-P 2yn'
_space_group_name_H-M_alt 'P 1 21/n 1'
_atom_sites_solution_hydrogens geom
_atom_sites_solution_primary direct
_atom_sites_solution_secondary difmap
_audit_creation_date 2012-02-15
_audit_creation_method
;
Olex2 1.1
(compiled 2011.02.15 svn.r1672, GUI svn.r3494)
;
_cell_angle_alpha 90.00
_cell_angle_beta 100.509(4)
_cell_angle_gamma 90.00
_cell_formula_units_Z 8
_cell_length_a 12.9129(5)
_cell_length_b 12.3328(5)
_cell_length_c 19.1436(9)
_cell_measurement_reflns_used 8856
_cell_measurement_temperature 293(2)
_cell_measurement_theta_max 29.2011
_cell_measurement_theta_min 2.7177
_cell_volume 2997.5(2)
_computing_cell_refinement
;
CrysAlisPro, Oxford Diffraction Ltd.,
Version 1.171.34.44 (release 25-10-2010 CrysAlis171 .NET)
(compiled Oct 25 2010,18:11:34)
;
_computing_data_collection
;
CrysAlisPro, Oxford Diffraction Ltd.,
Version 1.171.34.44 (release 25-10-2010 CrysAlis171 .NET)
(compiled Oct 25 2010,18:11:34)
;
_computing_data_reduction
;
CrysAlisPro, Oxford Diffraction Ltd.,
Version 1.171.34.44 (release 25-10-2010 CrysAlis171 .NET)
(compiled Oct 25 2010,18:11:34)
;
_computing_molecular_graphics
;
O. V. Dolomanov, L. J. Bourhis, R. J. Gildea, J. A. K. Howard and H. Puschmann,
OLEX2: a complete structure solution, refinement and analysis program.
J. Appl. Cryst. (2009). 42, 339-341.
;
_computing_publication_material
;
O. V. Dolomanov, L. J. Bourhis, R. J. Gildea, J. A. K. Howard and H. Puschmann,
OLEX2: a complete structure solution, refinement and analysis program.
J. Appl. Cryst. (2009). 42, 339-341.
;
_computing_structure_refinement 'SHELXL-97 (Sheldrick, 1997)'
_computing_structure_solution 'A short history of SHELX (Sheldrick, 2007)'
_diffrn_ambient_temperature 293(2)
_diffrn_detector_area_resol_mean 15.9821
_diffrn_measured_fraction_theta_full 0.999
_diffrn_measured_fraction_theta_max 0.999
_diffrn_measurement_details
;
#__ type_ start__ end____ width___ exp.time_
1 omega -15.00 11.00 1.0000 10.0000
omega____ theta____ kappa____ phi______ frames
- -17.5741 37.0000 120.0000 26

#__ type_ start__ end____ width___ exp.time_
2 omega -75.00 -34.00 1.0000 10.0000
omega____ theta____ kappa____ phi______ frames
- -17.5741 179.0000 90.0000 41

#__ type_ start__ end____ width___ exp.time_
3 omega -90.00 8.00 1.0000 10.0000
omega____ theta____ kappa____ phi______ frames
- -17.5741 -37.0000 120.0000 98

#__ type_ start__ end____ width___ exp.time_
4 omega -79.00 -36.00 1.0000 10.0000
omega____ theta____ kappa____ phi______ frames
- -17.5741 179.0000 60.0000 43

#__ type_ start__ end____ width___ exp.time_
5 omega 30.00 55.00 1.0000 10.0000
omega____ theta____ kappa____ phi______ frames
- -17.5741 37.0000 120.0000 25

#__ type_ start__ end____ width___ exp.time_
6 omega 14.00 83.00 1.0000 10.0000
omega____ theta____ kappa____ phi______ frames
- 19.2928 77.0000 -60.0000 69

#__ type_ start__ end____ width___ exp.time_
7 omega 56.00 82.00 1.0000 10.0000
omega____ theta____ kappa____ phi______ frames
- 19.2928 -139.0000 136.0000 26

#__ type_ start__ end____ width___ exp.time_
8 omega 1.00 78.00 1.0000 10.0000
omega____ theta____ kappa____ phi______ frames
- 19.2928 -130.0000 -49.0000 77

#__ type_ start__ end____ width___ exp.time_
9 omega -7.00 89.00 1.0000 10.0000
omega____ theta____ kappa____ phi______ frames
- 19.2928 77.0000 60.0000 96

#__ type_ start__ end____ width___ exp.time_
10 omega -88.00 0.00 1.0000 10.0000
omega____ theta____ kappa____ phi______ frames
- -17.5741 -77.0000 -90.0000 88

#__ type_ start__ end____ width___ exp.time_
11 omega -94.00 -32.00 1.0000 10.0000
omega____ theta____ kappa____ phi______ frames
- -17.5741 179.0000 -90.0000 62
;
_diffrn_measurement_device_type 'Xcalibur, Eos'
_diffrn_measurement_method '\w scans'
_diffrn_orient_matrix_UB_11 0.0030802000
_diffrn_orient_matrix_UB_12 -0.0004125000
_diffrn_orient_matrix_UB_13 -0.0366160000
_diffrn_orient_matrix_UB_21 -0.0549378000
_diffrn_orient_matrix_UB_22 0.0098198000
_diffrn_orient_matrix_UB_23 -0.0088193000
_diffrn_orient_matrix_UB_31 0.0095789000
_diffrn_orient_matrix_UB_32 0.0566998000
_diffrn_orient_matrix_UB_33 0.0012870000
_diffrn_radiation_monochromator graphite
_diffrn_radiation_type 'Mo K\a'
_diffrn_radiation_wavelength 0.7107
_diffrn_reflns_av_R_equivalents 0.0529
_diffrn_reflns_av_unetI/netI 0.0356
_diffrn_reflns_limit_h_max 15
_diffrn_reflns_limit_h_min -15
_diffrn_reflns_limit_k_max 14
_diffrn_reflns_limit_k_min -14
_diffrn_reflns_limit_l_max 22
_diffrn_reflns_limit_l_min -22
_diffrn_reflns_number 33349
_diffrn_reflns_theta_full 25.00
_diffrn_reflns_theta_max 25.00
_diffrn_reflns_theta_min 2.72
_diffrn_source 'Enhance (Mo) X-ray Source'
_exptl_absorpt_coefficient_mu 0.078
_exptl_absorpt_correction_T_max 1.00000
_exptl_absorpt_correction_T_min 0.63483
_exptl_absorpt_correction_type multi-scan
_exptl_absorpt_process_details
;
CrysAlisPro, Oxford Diffraction Ltd.,
Version 1.171.34.44 (release 25-10-2010 CrysAlis171 .NET)
(compiled Oct 25 2010,18:11:34)
Empirical absorption correction using spherical harmonics,
implemented in SCALE3 ABSPACK scaling algorithm.
;
_exptl_crystal_colour colourless
_exptl_crystal_density_diffrn 1.242
_exptl_crystal_density_method 'not measured'
_exptl_crystal_F_000 1200
_exptl_crystal_size_max 0.45
_exptl_crystal_size_mid 0.35
_exptl_crystal_size_min 0.2
_refine_diff_density_max 0.140
_refine_diff_density_min -0.170
_refine_diff_density_rms 0.033
_refine_ls_extinction_method none
_refine_ls_goodness_of_fit_ref 1.026
_refine_ls_hydrogen_treatment mixed
_refine_ls_matrix_type full
_refine_ls_number_parameters 387
_refine_ls_number_reflns 5268
_refine_ls_number_restraints 0
_refine_ls_restrained_S_all 1.026
_refine_ls_R_factor_all 0.0744
_refine_ls_R_factor_gt 0.0451
_refine_ls_shift/su_max 0.000
_refine_ls_shift/su_mean 0.000
_refine_ls_structure_factor_coef Fsqd
_refine_ls_weighting_details 'calc w=1/[\s^2^(Fo^2^)+(0.0432P)^2^+0.4906P] where P=(Fo^2^+2Fc^2^)/3'
_refine_ls_weighting_scheme calc
_refine_ls_wR_factor_gt 0.0970
_refine_ls_wR_factor_ref 0.1104
_reflns_number_gt 3665
_reflns_number_total 5268
_reflns_threshold_expression >2sigma(I)
_cod_data_source_file c2ra21734a.txt
_cod_data_source_block crr-crr-318
_cod_database_code 7238739
_chemical_oxdiff_formula 'C18 H20 N2 O1'
_chemical_oxdiff_usercomment '300 K, RECTANGULAR BLOCK, .45 .35 .2'
_reflns_odcompleteness_completeness 99.83
_reflns_odcompleteness_iscentric 1
_reflns_odcompleteness_theta 26.32

loop_
_space_group_symop_id
_space_group_symop_operation_xyz
1 'x, y, z'
2 '-x+1/2, y+1/2, -z+1/2'
3 '-x, -y, -z'
4 'x-1/2, -y-1/2, z-1/2'

loop_
_atom_site_label
_atom_site_type_symbol
_atom_site_fract_x
_atom_site_fract_y
_atom_site_fract_z
_atom_site_U_iso_or_equiv
_atom_site_adp_type
_atom_site_occupancy
_atom_site_symmetry_multiplicity
_atom_site_calc_flag
_atom_site_refinement_flags
O O 0.37050(10) 0.11645(11) 0.22385(7) 0.0544(4) Uani 1 1 d .
N N 0.50930(11) 0.00034(12) 0.22468(7) 0.0430(4) Uani 1 1 d .
N3 N 0.43188(12) -0.49794(12) 0.19286(8) 0.0512(4) Uani 1 1 d .
C4 C 0.69947(13) -0.02591(14) 0.18001(9) 0.0405(4) Uani 1 1 d .
N5 N 0.23076(12) -0.71497(13) 0.16240(9) 0.0492(4) Uani 1 1 d .
N0AA N 0.67098(12) -0.20045(14) 0.14793(9) 0.0477(4) Uani 1 1 d .
C7 C 0.52796(13) -0.10920(14) 0.19991(9) 0.0414(4) Uani 1 1 d .
H7 H 0.5265 -0.1619 0.2380 0.050 Uiso 1 1 calc R
O0AA O 0.57115(12) -0.39808(12) 0.17068(8) 0.0770(5) Uani 1 1 d .
C9 C 0.78634(13) -0.06301(15) 0.14914(9) 0.0429(4) Uani 1 1 d .
C10 C 0.40711(14) 0.02808(16) 0.21037(9) 0.0429(4) Uani 1 1 d .
C11 C 0.63235(13) -0.11119(14) 0.17769(9) 0.0396(4) Uani 1 1 d .
C12 C 0.28616(14) -0.61889(15) 0.16751(10) 0.0449(5) Uani 1 1 d .
C13 C 0.12711(14) -0.69225(16) 0.13293(10) 0.0500(5) Uani 1 1 d .
C14 C 0.76618(13) -0.17232(16) 0.12982(9) 0.0453(5) Uani 1 1 d .
C15 C 0.22134(15) -0.53469(15) 0.14338(10) 0.0495(5) Uani 1 1 d .
C16 C 0.11872(15) -0.57977(16) 0.12077(10) 0.0518(5) Uani 1 1 d .
C17 C 0.43077(12) -0.12429(14) 0.14084(9) 0.0418(4) Uani 1 1 d .
H17 H 0.4144 -0.2014 0.1330 0.050 Uiso 1 1 calc R
C18 C 0.57522(14) -0.59754(16) 0.17325(10) 0.0500(5) Uani 1 1 d .
H18 H 0.6089 -0.6187 0.2214 0.060 Uiso 1 1 calc R
C19 C 0.87916(14) -0.01542(18) 0.13605(10) 0.0563(5) Uani 1 1 d .
H19 H 0.8947 0.0565 0.1484 0.068 Uiso 1 1 calc R
C20 C 0.43490(14) -0.66392(17) 0.07306(10) 0.0511(5) Uani 1 1 d .
H20A H 0.3795 -0.7174 0.0608 0.061 Uiso 1 1 calc R
H20B H 0.4049 -0.5930 0.0602 0.061 Uiso 1 1 calc R
C21 C 0.52878(16) -0.48581(17) 0.17805(10) 0.0530(5) Uani 1 1 d .
C22 C 0.34635(13) -0.06806(15) 0.17449(10) 0.0456(5) Uani 1 1 d .
H22 H 0.3293 -0.1158 0.2117 0.055 Uiso 1 1 calc R
C23 C 0.47602(13) -0.66739(15) 0.15266(9) 0.0428(4) Uani 1 1 d .
H23 H 0.4901 -0.7423 0.1687 0.051 Uiso 1 1 calc R
C24 C 0.44289(13) -0.06893(16) 0.07163(9) 0.0464(5) Uani 1 1 d .
H24A H 0.4734 0.0024 0.0820 0.056 Uiso 1 1 calc R
H24B H 0.4907 -0.1108 0.0486 0.056 Uiso 1 1 calc R
C25 C 0.40095(14) -0.61178(14) 0.19566(10) 0.0450(5) Uani 1 1 d .
H25 H 0.4158 -0.6374 0.2449 0.054 Uiso 1 1 calc R
C26 C 0.59589(14) 0.06876(16) 0.25804(10) 0.0518(5) Uani 1 1 d .
H26A H 0.6293 0.0367 0.3028 0.062 Uiso 1 1 calc R
H26B H 0.5690 0.1394 0.2680 0.062 Uiso 1 1 calc R
C27 C 0.25985(18) -0.41986(15) 0.14581(12) 0.0625(6) Uani 1 1 d .
H27A H 0.2064 -0.3716 0.1577 0.075 Uiso 1 1 calc R
H27B H 0.2742 -0.3989 0.0997 0.075 Uiso 1 1 calc R
C28 C 0.67681(14) 0.08171(15) 0.20989(11) 0.0520(5) Uani 1 1 d .
H28A H 0.6501 0.1313 0.1715 0.062 Uiso 1 1 calc R
H28B H 0.7413 0.1120 0.2368 0.062 Uiso 1 1 calc R
C29 C 0.83471(16) -0.23340(18) 0.09769(11) 0.0613(6) Uani 1 1 d .
H29 H 0.8202 -0.3053 0.0848 0.074 Uiso 1 1 calc R
C30 C 0.33757(15) -0.0579(2) 0.02146(11) 0.0656(6) Uani 1 1 d .
H30A H 0.3480 -0.0239 -0.0224 0.079 Uiso 1 1 calc R
H30B H 0.3073 -0.1291 0.0102 0.079 Uiso 1 1 calc R
C31 C 0.04151(16) -0.76106(19) 0.11622(12) 0.0654(6) Uani 1 1 d .
H31 H 0.0481 -0.8353 0.1244 0.078 Uiso 1 1 calc R
C32 C 0.35948(19) -0.41104(16) 0.20135(12) 0.0655(6) Uani 1 1 d .
H32A H 0.3930 -0.3416 0.1967 0.079 Uiso 1 1 calc R
H32B H 0.3418 -0.4148 0.2484 0.079 Uiso 1 1 calc R
C33 C 0.52149(16) -0.6865(2) 0.03117(11) 0.0698(6) Uani 1 1 d .
H33A H 0.4926 -0.6836 -0.0193 0.084 Uiso 1 1 calc R
H33B H 0.5493 -0.7588 0.0422 0.084 Uiso 1 1 calc R
C34 C 0.24443(14) -0.04143(19) 0.12433(11) 0.0612(6) Uani 1 1 d .
H34A H 0.2041 -0.1075 0.1131 0.073 Uiso 1 1 calc R
H34B H 0.2031 0.0075 0.1480 0.073 Uiso 1 1 calc R
C35 C 0.94676(16) -0.0760(2) 0.10480(12) 0.0691(6) Uani 1 1 d .
H35 H 1.0087 -0.0446 0.0962 0.083 Uiso 1 1 calc R
C36 C 0.92519(16) -0.1831(2) 0.08561(12) 0.0730(7) Uani 1 1 d .
H36 H 0.9727 -0.2218 0.0641 0.088 Uiso 1 1 calc R
C37 C 0.26283(16) 0.0104(2) 0.05601(11) 0.0707(7) Uani 1 1 d .
H37A H 0.2924 0.0823 0.0660 0.085 Uiso 1 1 calc R
H37B H 0.1962 0.0179 0.0235 0.085 Uiso 1 1 calc R
C38 C 0.65766(15) -0.60672(18) 0.12638(11) 0.0629(6) Uani 1 1 d .
H38A H 0.7074 -0.5474 0.1370 0.075 Uiso 1 1 calc R
H38B H 0.6962 -0.6740 0.1370 0.075 Uiso 1 1 calc R
C39 C -0.06455(19) -0.6045(3) 0.07492(13) 0.0827(8) Uani 1 1 d .
H39 H -0.1302 -0.5761 0.0554 0.099 Uiso 1 1 calc R
C40 C 0.02042(18) -0.5366(2) 0.09147(12) 0.0698(7) Uani 1 1 d .
H40 H 0.0127 -0.4624 0.0833 0.084 Uiso 1 1 calc R
C41 C 0.60992(16) -0.6041(2) 0.04876(12) 0.0726(7) Uani 1 1 d .
H41A H 0.6639 -0.6196 0.0210 0.087 Uiso 1 1 calc R
H41B H 0.5826 -0.5321 0.0361 0.087 Uiso 1 1 calc R
C42 C -0.05368(17) -0.7154(2) 0.08702(13) 0.0802(7) Uani 1 1 d .
H42 H -0.1124 -0.7599 0.0750 0.096 Uiso 1 1 calc R
H5 H 0.2619(15) -0.7805(16) 0.1774(11) 0.066(6) Uiso 1 1 d .
H0A H 0.6449(15) -0.2651(16) 0.1469(11) 0.066(7) Uiso 1 1 d .

loop_
_atom_site_aniso_label
_atom_site_aniso_U_11
_atom_site_aniso_U_22
_atom_site_aniso_U_33
_atom_site_aniso_U_23
_atom_site_aniso_U_13
_atom_site_aniso_U_12
O 0.0515(8) 0.0569(9) 0.0567(9) -0.0003(7) 0.0151(6) 0.0070(7)
N 0.0359(8) 0.0508(10) 0.0406(9) -0.0019(7) 0.0022(6) -0.0015(7)
N3 0.0604(10) 0.0432(10) 0.0546(10) -0.0070(7) 0.0227(8) -0.0152(8)
C4 0.0334(9) 0.0426(11) 0.0419(10) 0.0062(8) -0.0023(8) -0.0038(8)
N5 0.0416(9) 0.0408(10) 0.0683(11) 0.0054(8) 0.0183(8) -0.0041(8)
N0AA 0.0408(9) 0.0389(10) 0.0635(11) 0.0028(8) 0.0093(8) -0.0017(8)
C7 0.0390(10) 0.0406(11) 0.0442(10) 0.0077(8) 0.0064(8) -0.0015(8)
O0AA 0.0823(11) 0.0614(10) 0.0898(12) -0.0038(8) 0.0226(9) -0.0387(9)
C9 0.0313(9) 0.0521(12) 0.0408(10) 0.0113(9) -0.0053(8) -0.0027(8)
C10 0.0432(11) 0.0530(13) 0.0345(10) 0.0063(8) 0.0124(8) 0.0028(9)
C11 0.0334(9) 0.0414(11) 0.0420(10) 0.0077(8) 0.0017(8) 0.0002(8)
C12 0.0479(11) 0.0420(11) 0.0502(11) 0.0001(9) 0.0232(9) -0.0054(9)
C13 0.0417(11) 0.0577(13) 0.0549(12) 0.0043(10) 0.0203(9) 0.0007(10)
C14 0.0344(10) 0.0529(12) 0.0463(11) 0.0114(9) 0.0012(8) 0.0040(9)
C15 0.0576(12) 0.0429(11) 0.0554(12) 0.0067(9) 0.0301(10) 0.0035(10)
C16 0.0492(12) 0.0609(14) 0.0505(12) 0.0100(10) 0.0230(9) 0.0067(10)
C17 0.0327(9) 0.0429(11) 0.0496(11) -0.0010(8) 0.0070(8) -0.0066(8)
C18 0.0443(11) 0.0618(14) 0.0426(11) 0.0034(9) 0.0043(8) -0.0169(10)
C19 0.0352(11) 0.0721(15) 0.0580(13) 0.0133(10) -0.0008(9) -0.0085(10)
C20 0.0420(10) 0.0608(13) 0.0494(12) -0.0131(9) 0.0054(9) -0.0098(9)
C21 0.0602(13) 0.0551(14) 0.0430(11) -0.0049(9) 0.0080(9) -0.0257(11)
C22 0.0375(10) 0.0549(12) 0.0461(11) 0.0043(9) 0.0122(8) -0.0068(9)
C23 0.0370(10) 0.0433(11) 0.0488(11) 0.0019(8) 0.0095(8) -0.0067(8)
C24 0.0405(10) 0.0599(13) 0.0392(10) -0.0040(9) 0.0082(8) -0.0020(9)
C25 0.0527(11) 0.0415(11) 0.0432(11) 0.0016(8) 0.0150(9) -0.0117(9)
C26 0.0479(11) 0.0557(13) 0.0478(12) -0.0067(9) -0.0016(9) -0.0012(10)
C27 0.0803(16) 0.0439(12) 0.0741(15) 0.0090(10) 0.0427(13) 0.0045(11)
C28 0.0412(10) 0.0494(12) 0.0609(13) -0.0019(9) -0.0029(9) -0.0088(9)
C29 0.0537(13) 0.0619(14) 0.0683(14) 0.0073(11) 0.0111(11) 0.0154(11)
C30 0.0515(12) 0.0994(18) 0.0434(12) -0.0020(11) 0.0015(10) 0.0046(12)
C31 0.0464(12) 0.0748(16) 0.0765(16) 0.0036(12) 0.0153(11) -0.0126(11)
C32 0.0959(17) 0.0404(12) 0.0707(15) -0.0084(10) 0.0428(14) -0.0118(12)
C33 0.0619(14) 0.0978(18) 0.0513(13) -0.0187(12) 0.0143(11) 0.0036(13)
C34 0.0332(10) 0.0838(16) 0.0661(14) -0.0124(12) 0.0075(9) 0.0012(10)
C35 0.0386(12) 0.095(2) 0.0746(16) 0.0207(14) 0.0122(11) -0.0027(12)
C36 0.0463(13) 0.100(2) 0.0766(16) 0.0165(14) 0.0209(11) 0.0207(13)
C37 0.0509(13) 0.0983(19) 0.0568(14) 0.0028(12) -0.0064(10) 0.0191(12)
C38 0.0407(11) 0.0809(16) 0.0674(15) 0.0050(11) 0.0106(10) -0.0124(11)
C39 0.0511(14) 0.117(2) 0.0816(18) 0.0226(16) 0.0164(12) 0.0143(15)
C40 0.0619(15) 0.0832(17) 0.0707(16) 0.0217(12) 0.0288(12) 0.0188(13)
C41 0.0545(13) 0.107(2) 0.0627(15) 0.0046(13) 0.0279(11) -0.0037(13)
C42 0.0472(14) 0.111(2) 0.0832(18) 0.0043(15) 0.0136(12) -0.0123(14)

loop_
_atom_type_symbol
_atom_type_description
_atom_type_scat_dispersion_real
_atom_type_scat_dispersion_imag
_atom_type_scat_source
C C 0.0033 0.0016 'International Tables Vol C Tables 4.2.6.8 and 6.1.1.4'
H H 0.0000 0.0000 'International Tables Vol C Tables 4.2.6.8 and 6.1.1.4'
N N 0.0061 0.0033 'International Tables Vol C Tables 4.2.6.8 and 6.1.1.4'
O O 0.0106 0.0060 'International Tables Vol C Tables 4.2.6.8 and 6.1.1.4'

loop_
_geom_angle_atom_site_label_1
_geom_angle_atom_site_label_2
_geom_angle_atom_site_label_3
_geom_angle
C10 N C7 112.47(14)
C10 N C26 126.23(16)
C26 N C7 121.25(14)
C21 N3 C25 112.72(16)
C21 N3 C32 125.91(16)
C32 N3 C25 121.26(15)
C9 C4 C28 131.52(16)
C11 C4 C9 106.36(15)
C11 C4 C28 122.12(16)
C12 N5 C13 107.81(16)
C12 N5 H5 122.6(12)
C13 N5 H5 129.6(12)
C11 N0AA C14 108.06(16)
C11 N0AA H0A 125.3(13)
C14 N0AA H0A 126.0(13)
N C7 H7 110.1
N C7 C11 108.60(14)
N C7 C17 100.89(13)
C11 C7 H7 110.1
C11 C7 C17 116.63(15)
C17 C7 H7 110.1
C14 C9 C4 107.00(15)
C19 C9 C4 134.46(18)
C19 C9 C14 118.55(18)
O C10 N 125.62(17)
O C10 C22 126.83(16)
N C10 C22 107.55(16)
C4 C11 N0AA 110.86(16)
C4 C11 C7 125.77(16)
N0AA C11 C7 123.28(15)
N5 C12 C25 123.19(16)
C15 C12 N5 110.66(17)
C15 C12 C25 126.14(16)
N5 C13 C16 107.87(16)
N5 C13 C31 130.00(19)
C31 C13 C16 122.14(18)
N0AA C14 C9 107.72(16)
N0AA C14 C29 130.05(19)
C29 C14 C9 122.22(17)
C12 C15 C16 106.55(16)
C12 C15 C27 122.04(18)
C16 C15 C27 131.37(18)
C13 C16 C15 107.10(16)
C40 C16 C13 118.65(19)
C40 C16 C15 134.2(2)
C7 C17 H17 110.8
C22 C17 C7 100.60(14)
C22 C17 H17 110.8
C24 C17 C7 112.66(14)
C24 C17 H17 110.8
C24 C17 C22 110.92(15)
C21 C18 H18 107.3
C21 C18 C23 101.86(15)
C21 C18 C38 115.66(16)
C23 C18 H18 107.3
C38 C18 H18 107.3
C38 C18 C23 116.71(16)
C9 C19 H19 120.5
C35 C19 C9 119.1(2)
C35 C19 H19 120.5
H20A C20 H20B 108.0
C23 C20 H20A 109.3
C23 C20 H20B 109.3
C33 C20 H20A 109.3
C33 C20 H20B 109.3
C33 C20 C23 111.63(15)
N3 C21 C18 107.87(16)
O0AA C21 N3 125.0(2)
O0AA C21 C18 127.15(19)
C10 C22 C17 101.29(13)
C10 C22 H22 107.8
C10 C22 C34 115.80(16)
C17 C22 H22 107.8
C34 C22 C17 115.73(15)
C34 C22 H22 107.8
C18 C23 H23 110.5
C18 C23 C25 100.94(14)
C20 C23 C18 111.36(14)
C20 C23 H23 110.5
C20 C23 C25 112.57(15)
C25 C23 H23 110.5
C17 C24 H24A 109.3
C17 C24 H24B 109.3
H24A C24 H24B 108.0
C30 C24 C17 111.56(15)
C30 C24 H24A 109.3
C30 C24 H24B 109.3
N3 C25 C12 107.73(15)
N3 C25 C23 101.82(13)
N3 C25 H25 109.8
C12 C25 C23 117.58(15)
C12 C25 H25 109.8
C23 C25 H25 109.8
N C26 H26A 109.5
N C26 H26B 109.5
N C26 C28 110.67(14)
H26A C26 H26B 108.1
C28 C26 H26A 109.5
C28 C26 H26B 109.5
C15 C27 H27A 109.9
C15 C27 H27B 109.9
C15 C27 C32 108.90(17)
H27A C27 H27B 108.3
C32 C27 H27A 109.9
C32 C27 H27B 109.9
C4 C28 C26 110.01(15)
C4 C28 H28A 109.7
C4 C28 H28B 109.7
C26 C28 H28A 109.7
C26 C28 H28B 109.7
H28A C28 H28B 108.2
C14 C29 H29 121.4
C36 C29 C14 117.3(2)
C36 C29 H29 121.4
C24 C30 H30A 109.7
C24 C30 H30B 109.7
H30A C30 H30B 108.2
C37 C30 C24 109.90(16)
C37 C30 H30A 109.7
C37 C30 H30B 109.7
C13 C31 H31 121.3
C42 C31 C13 117.4(2)
C42 C31 H31 121.3
N3 C32 C27 110.50(16)
N3 C32 H32A 109.5
N3 C32 H32B 109.5
C27 C32 H32A 109.5
C27 C32 H32B 109.5
H32A C32 H32B 108.1
C20 C33 H33A 109.5
C20 C33 H33B 109.5
C20 C33 C41 110.91(17)
H33A C33 H33B 108.0
C41 C33 H33A 109.5
C41 C33 H33B 109.5
C22 C34 H34A 109.1
C22 C34 H34B 109.1
H34A C34 H34B 107.8
C37 C34 C22 112.57(15)
C37 C34 H34A 109.1
C37 C34 H34B 109.1
C19 C35 H35 119.2
C19 C35 C36 121.6(2)
C36 C35 H35 119.2
C29 C36 C35 121.3(2)
C29 C36 H36 119.3
C35 C36 H36 119.3
C30 C37 H37A 109.5
C30 C37 H37B 109.5
C34 C37 C30 110.75(19)
C34 C37 H37A 109.5
C34 C37 H37B 109.5
H37A C37 H37B 108.1
C18 C38 H38A 109.2
C18 C38 H38B 109.2
H38A C38 H38B 107.9
C41 C38 C18 112.21(16)
C41 C38 H38A 109.2
C41 C38 H38B 109.2
C40 C39 H39 119.6
C40 C39 C42 120.7(2)
C42 C39 H39 119.6
C16 C40 H40 120.3
C39 C40 C16 119.3(2)
C39 C40 H40 120.3
C33 C41 H41A 109.4
C33 C41 H41B 109.4
C38 C41 C33 111.16(18)
C38 C41 H41A 109.4
C38 C41 H41B 109.4
H41A C41 H41B 108.0
C31 C42 C39 121.7(2)
C31 C42 H42 119.1
C39 C42 H42 119.1

loop_
_geom_bond_atom_site_label_1
_geom_bond_atom_site_label_2
_geom_bond_distance
O C10 1.234(2)
N C7 1.466(2)
N C10 1.342(2)
N C26 1.452(2)
N3 C21 1.341(2)
N3 C25 1.463(2)
N3 C32 1.451(2)
C4 C9 1.435(2)
C4 C11 1.358(2)
C4 C28 1.495(2)
N5 C12 1.378(2)
N5 C13 1.383(2)
N5 H5 0.92(2)
N0AA C11 1.374(2)
N0AA C14 1.381(2)
N0AA H0A 0.86(2)
C7 H7 0.9800
C7 C11 1.486(2)
C7 C17 1.540(2)
O0AA C21 1.232(2)
C9 C14 1.410(3)
C9 C19 1.398(2)
C10 C22 1.515(3)
C12 C15 1.361(2)
C12 C25 1.485(2)
C13 C16 1.408(3)
C13 C31 1.384(3)
C14 C29 1.388(3)
C15 C16 1.429(3)
C15 C27 1.499(3)
C16 C40 1.397(3)
C17 H17 0.9800
C17 C22 1.530(2)
C17 C24 1.524(2)
C18 H18 0.9800
C18 C21 1.512(3)
C18 C23 1.534(2)
C18 C38 1.516(3)
C19 H19 0.9300
C19 C35 1.367(3)
C20 H20A 0.9700
C20 H20B 0.9700
C20 C23 1.520(2)
C20 C33 1.516(3)
C22 H22 0.9800
C22 C34 1.517(2)
C23 H23 0.9800
C23 C25 1.542(2)
C24 H24A 0.9700
C24 H24B 0.9700
C24 C30 1.521(2)
C25 H25 0.9800
C26 H26A 0.9700
C26 H26B 0.9700
C26 C28 1.523(3)
C27 H27A 0.9700
C27 H27B 0.9700
C27 C32 1.516(3)
C28 H28A 0.9700
C28 H28B 0.9700
C29 H29 0.9300
C29 C36 1.379(3)
C30 H30A 0.9700
C30 H30B 0.9700
C30 C37 1.520(3)
C31 H31 0.9300
C31 C42 1.375(3)
C32 H32A 0.9700
C32 H32B 0.9700
C33 H33A 0.9700
C33 H33B 0.9700
C33 C41 1.520(3)
C34 H34A 0.9700
C34 H34B 0.9700
C34 C37 1.513(3)
C35 H35 0.9300
C35 C36 1.385(3)
C36 H36 0.9300
C37 H37A 0.9700
C37 H37B 0.9700
C38 H38A 0.9700
C38 H38B 0.9700
C38 C41 1.502(3)
C39 H39 0.9300
C39 C40 1.371(3)
C39 C42 1.390(3)
C40 H40 0.9300
C41 H41A 0.9700
C41 H41B 0.9700
C42 H42 0.9300

loop_
_geom_torsion_atom_site_label_1
_geom_torsion_atom_site_label_2
_geom_torsion_atom_site_label_3
_geom_torsion_atom_site_label_4
_geom_torsion
O C10 C22 C17 153.22(17)
O C10 C22 C34 27.2(3)
N C7 C11 C4 0.1(2)
N C7 C11 N0AA -176.15(15)
N C7 C17 C22 -38.03(15)
N C7 C17 C24 80.13(17)
N C10 C22 C17 -26.31(17)
N C10 C22 C34 -152.34(15)
N C26 C28 C4 -45.5(2)
C4 C9 C14 N0AA 0.18(19)
C4 C9 C14 C29 179.51(17)
C4 C9 C19 C35 180.00(19)
N5 C12 C15 C16 -0.7(2)
N5 C12 C15 C27 177.21(16)
N5 C12 C25 N3 179.90(15)
N5 C12 C25 C23 65.7(2)
N5 C13 C16 C15 0.5(2)
N5 C13 C16 C40 -179.51(17)
N5 C13 C31 C42 180.0(2)
N0AA C14 C29 C36 179.70(19)
C7 N C10 O -178.04(16)
C7 N C10 C22 1.50(19)
C7 N C26 C28 55.4(2)
C7 C17 C22 C10 39.04(16)
C7 C17 C22 C34 165.12(16)
C7 C17 C24 C30 -164.33(16)
C9 C4 C11 N0AA 0.48(19)
C9 C4 C11 C7 -176.16(16)
C9 C4 C28 C26 -160.56(17)
C9 C14 C29 C36 0.5(3)
C9 C19 C35 C36 0.3(3)
C10 N C7 C11 146.86(14)
C10 N C7 C17 23.74(18)
C10 N C26 C28 -121.89(18)
C10 C22 C34 C37 72.1(2)
C11 C4 C9 C14 -0.40(18)
C11 C4 C9 C19 179.87(19)
C11 C4 C28 C26 20.0(2)
C11 N0AA C14 C9 0.11(19)
C11 N0AA C14 C29 -179.15(18)
C11 C7 C17 C22 -155.41(15)
C11 C7 C17 C24 -37.3(2)
C12 N5 C13 C16 -0.9(2)
C12 N5 C13 C31 179.01(19)
C12 C15 C16 C13 0.1(2)
C12 C15 C16 C40 -179.9(2)
C12 C15 C27 C32 -21.5(2)
C13 N5 C12 C15 1.0(2)
C13 N5 C12 C25 -178.88(16)
C13 C16 C40 C39 -0.5(3)
C13 C31 C42 C39 -0.4(3)
C14 N0AA C11 C4 -0.4(2)
C14 N0AA C11 C7 176.36(15)
C14 C9 C19 C35 0.3(3)
C14 C29 C36 C35 0.1(3)
C15 C12 C25 N3 0.0(2)
C15 C12 C25 C23 -114.1(2)
C15 C16 C40 C39 179.5(2)
C15 C27 C32 N3 47.6(2)
C16 C13 C31 C42 -0.1(3)
C16 C15 C27 C32 155.76(19)
C17 C7 C11 C4 113.16(19)
C17 C7 C11 N0AA -63.1(2)
C17 C22 C34 C37 -46.2(2)
C17 C24 C30 C37 60.6(2)
C18 C23 C25 N3 34.83(17)
C18 C23 C25 C12 152.24(15)
C18 C38 C41 C33 -51.7(3)
C19 C9 C14 N0AA 179.96(15)
C19 C9 C14 C29 -0.7(3)
C19 C35 C36 C29 -0.5(3)
C20 C23 C25 N3 -83.99(17)
C20 C23 C25 C12 33.4(2)
C20 C33 C41 C38 59.7(3)
C21 N3 C25 C12 -145.10(16)
C21 N3 C25 C23 -20.8(2)
C21 N3 C32 C27 118.3(2)
C21 C18 C23 C20 83.10(17)
C21 C18 C23 C25 -36.60(17)
C21 C18 C38 C41 -74.8(2)
C22 C17 C24 C30 -52.4(2)
C22 C34 C37 C30 52.4(2)
C23 C18 C21 N3 25.75(19)
C23 C18 C21 O0AA -155.00(19)
C23 C18 C38 C41 45.0(3)
C23 C20 C33 C41 -59.1(2)
C24 C17 C22 C10 -80.38(16)
C24 C17 C22 C34 45.7(2)
C24 C30 C37 C34 -59.9(2)
C25 N3 C21 O0AA 177.66(17)
C25 N3 C21 C18 -3.1(2)
C25 N3 C32 C27 -57.7(2)
C25 C12 C15 C16 179.19(16)
C25 C12 C15 C27 -2.9(3)
C26 N C7 C11 -30.8(2)
C26 N C7 C17 -153.93(15)
C26 N C10 O -0.5(3)
C26 N C10 C22 179.04(15)
C27 C15 C16 C13 -177.50(19)
C27 C15 C16 C40 2.5(4)
C28 C4 C9 C14 -179.87(18)
C28 C4 C9 C19 0.4(3)
C28 C4 C11 N0AA -179.99(16)
C28 C4 C11 C7 3.4(3)
C31 C13 C16 C15 -179.43(18)
C31 C13 C16 C40 0.6(3)
C32 N3 C21 O0AA 1.3(3)
C32 N3 C21 C18 -179.39(17)
C32 N3 C25 C12 31.4(2)
C32 N3 C25 C23 155.71(17)
C33 C20 C23 C18 49.9(2)
C33 C20 C23 C25 162.48(16)
C38 C18 C21 N3 153.36(16)
C38 C18 C21 O0AA -27.4(3)
C38 C18 C23 C20 -43.8(2)
C38 C18 C23 C25 -163.53(16)
C40 C39 C42 C31 0.5(4)
C42 C39 C40 C16 0.0(3)
